data_9016172
loop_
_publ_author_name
'Dye, M. D.'
'Smyth, J. R.'

_publ_section_title
;
 The crystal structure and genesis of krennerite, Au3AgTe8
;
_journal_name_full 'The Canadian Mineralogist'
_journal_page_first 119
_journal_page_last 127
_journal_paper_doi 10.3749/canmin.50.1.119
_journal_volume 50
_journal_year 2012
_chemical_compound_source 'Cripple Creek, Colorado, USA'
_chemical_formula_sum 'Ag0.507 Au1.49 Te4'
_chemical_name_mineral Krennerite
_space_group_IT_number 28
_symmetry_space_group_name_Hall 'P 2 -2a'
_symmetry_space_group_name_H-M 'P m a 2'
_cell_angle_alpha 90
_cell_angle_beta 90
_cell_angle_gamma 90
_cell_length_a 16.590
_cell_length_b 8.867
_cell_length_c 4.4886
_cell_formula_units_Z 4
_cell_volume 660.289
_database_code_amcsd 0019042
_exptl_crystal_density_diffrn 8.637
_cod_original_formula_sum 'Au1.49 Ag.507 Te4'
_cod_database_code 9016172

loop_
_space_group_symop_operation_xyz
x,y,z
1/2+x,-y,z
1/2-x,y,z
-x,-y,z

loop_
_atom_site_aniso_label
_atom_site_aniso_U_11
_atom_site_aniso_U_22
_atom_site_aniso_U_33
_atom_site_aniso_U_12
_atom_site_aniso_U_13
_atom_site_aniso_U_23
Au1 0.02080 0.01240 0.02280 0.00000 0.00000 0.00150
Ag1 0.02080 0.01240 0.02280 0.00000 0.00000 0.00150
Au2 0.02240 0.01210 0.03120 -0.00020 0.00000 0.00000
Ag2 0.02240 0.01210 0.03120 -0.00020 0.00000 0.00000
Au3 0.01190 0.01110 0.01710 -0.00100 -0.00250 0.00030
Te1 0.01290 0.01330 0.01660 -0.00260 0.00000 0.00000
Te2 0.01070 0.01200 0.01540 0.00050 0.00000 0.00000
Te3 0.01200 0.01240 0.01500 0.00070 -0.00070 -0.00050
Te4 0.01310 0.01180 0.01750 -0.00050 0.00060 -0.00050
Te5 0.01270 0.01150 0.01730 -0.00020 0.00100 -0.00020

loop_
_atom_site_label
_atom_site_fract_x
_atom_site_fract_y
_atom_site_fract_z
_atom_site_occupancy
Au1 0.00000 0.00000 0.00000 0.57400
Ag1 0.00000 0.00000 0.00000 0.42600
Au2 0.75000 0.68359 0.99888 0.41300
Ag2 0.75000 0.68359 0.99888 0.58700
Au3 0.87326 0.33624 0.51017 0.99700
Te1 0.75000 0.98757 0.05372 1.00000
Te2 0.75000 0.38423 0.13089 1.00000
Te3 0.99237 0.30122 0.91171 1.00000
Te4 0.87443 0.63750 0.53488 1.00000
Te5 0.87800 0.03659 0.46685 1.00000

loop_
_cod_related_entry_id
_cod_related_entry_database
_cod_related_entry_code
1 AMCSD 0019042
